data_4030401
loop_
_publ_author_name
'Nocket, Anthony J.'
'Feng, Yiqing'
'Weinreb, Steven M.'

_publ_section_title
;
 Construction of the Myrioneuron Alkaloids: A Total Synthesis of
 (+-)-Myrioneurinol.
;
_journal_issue 2
_journal_name_full 'The Journal of organic chemistry'
_journal_page_first 1116
_journal_paper_doi 10.1021/jo5026404
_journal_volume 80
_journal_year 2014
_chemical_formula_moiety 'C16 H25 N2 O'
_chemical_formula_sum 'C16 H25 N2 O'
_chemical_formula_weight 261.38
_chemical_name_systematic
; 
 ? 
;
_space_group_IT_number 2
_symmetry_cell_setting triclinic
_symmetry_space_group_name_Hall '-P 1'
_symmetry_space_group_name_H-M 'P -1'
_atom_sites_solution_hydrogens geom
_atom_sites_solution_primary direct
_atom_sites_solution_secondary difmap
_audit_creation_method SHELXL-97
_cell_angle_alpha 88.818(9)
_cell_angle_beta 79.149(10)
_cell_angle_gamma 89.560(9)
_cell_formula_units_Z 2
_cell_length_a 6.231(3)
_cell_length_b 10.287(5)
_cell_length_c 12.240(6)
_cell_measurement_reflns_used 1853
_cell_measurement_temperature 298(2)
_cell_measurement_theta_max 28.181
_cell_measurement_theta_min 2.578
_cell_volume 770.4(6)
_computing_cell_refinement 'Bruker SMART'
_computing_data_collection 'Bruker SMART'
_computing_data_reduction 'Bruker SAINT'
_computing_molecular_graphics 'Bruker SHELXTL'
_computing_publication_material 'Bruker SHELXTL'
_computing_structure_refinement 'SHELXL-97 (Sheldrick, 1997)'
_computing_structure_solution 'SHELXS-97 (Sheldrick, 1990)'
_diffrn_ambient_temperature 298(2)
_diffrn_measured_fraction_theta_full 0.964
_diffrn_measured_fraction_theta_max 0.964
_diffrn_measurement_device_type 'CCD area detector'
_diffrn_measurement_method 'phi and omega scans'
_diffrn_radiation_monochromator graphite
_diffrn_radiation_source 'fine-focus sealed tube'
_diffrn_radiation_type MoK\a
_diffrn_radiation_wavelength 0.71073
_diffrn_reflns_av_R_equivalents 0.0276
_diffrn_reflns_av_sigmaI/netI 0.0579
_diffrn_reflns_limit_h_max 8
_diffrn_reflns_limit_h_min -8
_diffrn_reflns_limit_k_max 13
_diffrn_reflns_limit_k_min -13
_diffrn_reflns_limit_l_max 16
_diffrn_reflns_limit_l_min -16
_diffrn_reflns_number 7290
_diffrn_reflns_theta_full 28.42
_diffrn_reflns_theta_max 28.42
_diffrn_reflns_theta_min 1.98
_exptl_absorpt_coefficient_mu 0.070
_exptl_absorpt_correction_T_max 0.996
_exptl_absorpt_correction_T_min 0.985
_exptl_absorpt_correction_type multi-scan
_exptl_absorpt_process_details SADABS
_exptl_crystal_colour colorless
_exptl_crystal_density_diffrn 1.127
_exptl_crystal_density_method 'not measured'
_exptl_crystal_description plate
_exptl_crystal_F_000 286
_exptl_crystal_size_max 0.23
_exptl_crystal_size_mid 0.19
_exptl_crystal_size_min 0.06
_refine_diff_density_max 0.688
_refine_diff_density_min -0.255
_refine_diff_density_rms 0.058
_refine_ls_extinction_method none
_refine_ls_goodness_of_fit_ref 1.107
_refine_ls_hydrogen_treatment noref
_refine_ls_matrix_type full
_refine_ls_number_parameters 172
_refine_ls_number_reflns 3730
_refine_ls_number_restraints 0
_refine_ls_restrained_S_all 1.107
_refine_ls_R_factor_all 0.1272
_refine_ls_R_factor_gt 0.0849
_refine_ls_shift/su_max 0.000
_refine_ls_shift/su_mean 0.000
_refine_ls_structure_factor_coef Fsqd
_refine_ls_weighting_details 'calc w=1/[\s^2^(Fo^2^)+(0.1507P)^2^+0.0000P] where P=(Fo^2^+2Fc^2^)/3'
_refine_ls_weighting_scheme calc
_refine_ls_wR_factor_gt 0.2508
_refine_ls_wR_factor_ref 0.2776
_reflns_number_gt 2135
_reflns_number_total 3730
_reflns_threshold_expression >2sigma(I)
_cod_data_source_file jo5026404_si_002.cif
_cod_data_source_block ajn5s
_cod_depositor_comments
;
The following automatic conversions were performed:

'_symmetry_cell_setting' value 'Triclinic' changed to 'triclinic'
according to
/home/saulius/struct/COD-crude-data--automatic-downloads/rss-feeds/ACS/lib/dictionaries/cif_core.dic
dictionary named 'cif_core.dic' version 2.4.2 from 2011-04-26.

Automatic conversion script
Id: cif_fix_values 2935 2014-11-11 08:27:57Z andrius 

 Adding full bibliography for 4030400--4030403.cif.
;
_cod_original_cell_volume 770.3(7)
_cod_original_sg_symbol_H-M P-1
_cod_database_code 4030401

loop_
_symmetry_equiv_pos_as_xyz
'x, y, z'
'-x, -y, -z'

loop_
_atom_site_label
_atom_site_type_symbol
_atom_site_fract_x
_atom_site_fract_y
_atom_site_fract_z
_atom_site_U_iso_or_equiv
_atom_site_adp_type
_atom_site_occupancy
_atom_site_symmetry_multiplicity
_atom_site_calc_flag
_atom_site_refinement_flags
C1 C 0.5921(4) 0.3397(2) 0.08918(19) 0.0443(6) Uani 1 1 d .
C2 C 0.6539(4) 0.2204(2) 0.15325(18) 0.0399(5) Uani 1 1 d .
C3 C 0.8860(4) 0.1731(2) 0.1086(2) 0.0528(7) Uani 1 1 d .
H3A H 0.9858 0.2194 0.1459 0.063 Uiso 1 1 calc R
H3B H 0.8956 0.0815 0.1276 0.063 Uiso 1 1 calc R
C4 C 0.9576(5) 0.1903(3) -0.0115(3) 0.0771(9) Uani 1 1 d .
H4A H 0.8675 0.1377 -0.0497 0.092 Uiso 1 1 calc R
H4B H 1.1076 0.1607 -0.0325 0.092 Uiso 1 1 calc R
C5 C 0.9422(5) 0.3288(3) -0.0461(3) 0.0798(10) Uani 1 1 d .
H5A H 1.0524 0.3788 -0.0192 0.096 Uiso 1 1 calc R
H5B H 0.9708 0.3357 -0.1267 0.096 Uiso 1 1 calc R
C6 C 0.4850(4) 0.1156(2) 0.1418(2) 0.0551(7) Uani 1 1 d .
H6A H 0.3400 0.1539 0.1582 0.066 Uiso 1 1 calc R
H6B H 0.5102 0.0877 0.0652 0.066 Uiso 1 1 calc R
C7 C 0.4911(5) -0.0026(3) 0.2171(3) 0.0689(8) Uani 1 1 d .
H7A H 0.3746 -0.0616 0.2090 0.083 Uiso 1 1 calc R
H7B H 0.6292 -0.0480 0.1952 0.083 Uiso 1 1 calc R
C8 C 0.4649(6) 0.0363(3) 0.3372(2) 0.0724(9) Uani 1 1 d .
H8A H 0.3193 0.0715 0.3619 0.087 Uiso 1 1 calc R
H8B H 0.4813 -0.0398 0.3830 0.087 Uiso 1 1 calc R
C9 C 0.6323(5) 0.1367(2) 0.3514(2) 0.0586(7) Uani 1 1 d .
H9A H 0.7769 0.0981 0.3337 0.070 Uiso 1 1 calc R
H9B H 0.6076 0.1621 0.4287 0.070 Uiso 1 1 calc R
C10 C 0.6243(4) 0.2576(2) 0.27794(18) 0.0423(6) Uani 1 1 d .
H10 H 0.4771 0.2943 0.2987 0.051 Uiso 1 1 calc R
C11 C 0.7808(4) 0.3600(2) 0.2998(2) 0.0494(6) Uani 1 1 d .
H11 H 0.9272 0.3370 0.2939 0.059 Uiso 1 1 calc R
C12 C 0.7234(4) 0.4801(2) 0.3266(2) 0.0554(7) Uani 1 1 d .
H12 H 0.5757 0.5001 0.3335 0.067 Uiso 1 1 calc R
C13 C 1.0843(4) 0.5602(2) 0.3451(2) 0.0556(7) Uani 1 1 d .
H13A H 1.1604 0.5321 0.2729 0.067 Uiso 1 1 calc R
H13B H 1.1065 0.4960 0.4012 0.067 Uiso 1 1 calc R
C14 C 1.1620(5) 0.6925(3) 0.3715(3) 0.0847(10) Uani 1 1 d .
H14A H 1.2393 0.6858 0.4332 0.102 Uiso 1 1 calc R
H14B H 1.2605 0.7288 0.3075 0.102 Uiso 1 1 calc R
C15 C 0.9718(6) 0.7744(4) 0.4003(5) 0.1263(19) Uani 1 1 d .
H15A H 0.9866 0.8512 0.3521 0.152 Uiso 1 1 calc R
H15B H 0.9578 0.8023 0.4766 0.152 Uiso 1 1 calc R
C16 C 0.7770(5) 0.7012(3) 0.3875(3) 0.0798(10) Uani 1 1 d .
H16A H 0.6786 0.6901 0.4586 0.096 Uiso 1 1 calc R
H16B H 0.6995 0.7457 0.3360 0.096 Uiso 1 1 calc R
N2 N 0.8574(4) 0.5795(2) 0.3455(2) 0.0733(8) Uani 1 1 d .
N1 N 0.7267(4) 0.3826(2) -0.00255(18) 0.0599(6) Uani 1 1 d .
O1 O 0.4153(3) 0.39480(17) 0.12094(15) 0.0614(6) Uani 1 1 d .

loop_
_atom_site_aniso_label
_atom_site_aniso_U_11
_atom_site_aniso_U_22
_atom_site_aniso_U_33
_atom_site_aniso_U_23
_atom_site_aniso_U_13
_atom_site_aniso_U_12
C1 0.0508(13) 0.0379(12) 0.0452(13) 0.0010(10) -0.0124(10) 0.0084(10)
C2 0.0458(12) 0.0305(11) 0.0433(13) 0.0017(9) -0.0087(10) 0.0046(9)
C3 0.0566(15) 0.0405(13) 0.0583(16) 0.0035(11) -0.0043(12) 0.0159(11)
C4 0.076(2) 0.080(2) 0.068(2) 0.0013(16) 0.0049(15) 0.0284(16)
C5 0.079(2) 0.072(2) 0.074(2) 0.0201(16) 0.0192(16) 0.0223(16)
C6 0.0667(16) 0.0417(14) 0.0604(16) -0.0004(12) -0.0205(13) -0.0060(11)
C7 0.091(2) 0.0388(15) 0.077(2) 0.0047(14) -0.0158(16) -0.0148(13)
C8 0.100(2) 0.0465(17) 0.0648(19) 0.0185(14) -0.0013(16) -0.0103(15)
C9 0.0853(19) 0.0471(15) 0.0427(14) 0.0047(12) -0.0106(13) 0.0040(13)
C10 0.0485(13) 0.0351(12) 0.0426(13) -0.0006(10) -0.0068(10) 0.0053(9)
C11 0.0524(14) 0.0446(14) 0.0537(15) -0.0041(11) -0.0166(11) 0.0071(10)
C12 0.0481(14) 0.0454(15) 0.0742(18) -0.0114(13) -0.0142(12) 0.0033(11)
C13 0.0529(15) 0.0535(16) 0.0617(16) -0.0024(12) -0.0141(12) 0.0014(11)
C14 0.070(2) 0.069(2) 0.120(3) -0.009(2) -0.0285(19) -0.0128(16)
C15 0.076(2) 0.071(2) 0.238(6) -0.063(3) -0.037(3) 0.0022(18)
C16 0.0679(19) 0.0494(17) 0.122(3) -0.0237(18) -0.0150(18) 0.0067(14)
N2 0.0492(13) 0.0488(13) 0.124(2) -0.0303(14) -0.0186(13) 0.0057(10)
N1 0.0653(14) 0.0540(14) 0.0541(14) 0.0153(11) 0.0025(11) 0.0161(11)
O1 0.0582(11) 0.0569(11) 0.0651(12) 0.0146(9) -0.0044(9) 0.0245(8)

loop_
_atom_type_symbol
_atom_type_description
_atom_type_scat_dispersion_real
_atom_type_scat_dispersion_imag
_atom_type_scat_source
C C 0.0033 0.0016 'International Tables Vol C Tables 4.2.6.8 and 6.1.1.4'
H H 0.0000 0.0000 'International Tables Vol C Tables 4.2.6.8 and 6.1.1.4'
N N 0.0061 0.0033 'International Tables Vol C Tables 4.2.6.8 and 6.1.1.4'
O O 0.0106 0.0060 'International Tables Vol C Tables 4.2.6.8 and 6.1.1.4'

loop_
_geom_angle_atom_site_label_1
_geom_angle_atom_site_label_2
_geom_angle_atom_site_label_3
_geom_angle
O1 C1 N1 120.0(2)
O1 C1 C2 119.8(2)
N1 C1 C2 120.2(2)
C3 C2 C1 112.4(2)
C3 C2 C6 111.1(2)
C1 C2 C6 105.67(19)
C3 C2 C10 111.35(18)
C1 C2 C10 107.36(17)
C6 C2 C10 108.65(19)
C4 C3 C2 114.6(2)
C4 C3 H3A 108.6
C2 C3 H3A 108.6
C4 C3 H3B 108.6
C2 C3 H3B 108.6
H3A C3 H3B 107.6
C3 C4 C5 111.1(2)
C3 C4 H4A 109.4
C5 C4 H4A 109.4
C3 C4 H4B 109.4
C5 C4 H4B 109.4
H4A C4 H4B 108.0
N1 C5 C4 111.3(3)
N1 C5 H5A 109.4
C4 C5 H5A 109.4
N1 C5 H5B 109.4
C4 C5 H5B 109.4
H5A C5 H5B 108.0
C7 C6 C2 114.0(2)
C7 C6 H6A 108.7
C2 C6 H6A 108.7
C7 C6 H6B 108.7
C2 C6 H6B 108.7
H6A C6 H6B 107.6
C8 C7 C6 110.9(2)
C8 C7 H7A 109.5
C6 C7 H7A 109.5
C8 C7 H7B 109.5
C6 C7 H7B 109.5
H7A C7 H7B 108.0
C9 C8 C7 111.0(2)
C9 C8 H8A 109.4
C7 C8 H8A 109.4
C9 C8 H8B 109.4
C7 C8 H8B 109.4
H8A C8 H8B 108.0
C8 C9 C10 112.8(2)
C8 C9 H9A 109.0
C10 C9 H9A 109.0
C8 C9 H9B 109.0
C10 C9 H9B 109.0
H9A C9 H9B 107.8
C11 C10 C9 111.8(2)
C11 C10 C2 113.63(19)
C9 C10 C2 110.74(18)
C11 C10 H10 106.7
C9 C10 H10 106.7
C2 C10 H10 106.7
C12 C11 C10 124.0(2)
C12 C11 H11 118.0
C10 C11 H11 118.0
C11 C12 N2 127.3(2)
C11 C12 H12 116.4
N2 C12 H12 116.4
N2 C13 C14 103.8(2)
N2 C13 H13A 111.0
C14 C13 H13A 111.0
N2 C13 H13B 111.0
C14 C13 H13B 111.0
H13A C13 H13B 109.0
C15 C14 C13 107.5(3)
C15 C14 H14A 110.2
C13 C14 H14A 110.2
C15 C14 H14B 110.2
C13 C14 H14B 110.2
H14A C14 H14B 108.5
C14 C15 C16 109.1(3)
C14 C15 H15A 109.9
C16 C15 H15A 109.9
C14 C15 H15B 109.9
C16 C15 H15B 109.9
H15A C15 H15B 108.3
N2 C16 C15 105.0(3)
N2 C16 H16A 110.7
C15 C16 H16A 110.7
N2 C16 H16B 110.7
C15 C16 H16B 110.7
H16A C16 H16B 108.8
C12 N2 C16 123.0(2)
C12 N2 C13 122.3(2)
C16 N2 C13 113.7(2)
C1 N1 C5 125.1(2)

loop_
_geom_bond_atom_site_label_1
_geom_bond_atom_site_label_2
_geom_bond_distance
C1 O1 1.234(3)
C1 N1 1.338(3)
C1 C2 1.529(3)
C2 C3 1.526(3)
C2 C6 1.539(3)
C2 C10 1.558(3)
C3 C4 1.461(4)
C3 H3A 0.9700
C3 H3B 0.9700
C4 C5 1.486(4)
C4 H4A 0.9700
C4 H4B 0.9700
C5 N1 1.457(3)
C5 H5A 0.9700
C5 H5B 0.9700
C6 C7 1.515(4)
C6 H6A 0.9700
C6 H6B 0.9700
C7 C8 1.511(4)
C7 H7A 0.9700
C7 H7B 0.9700
C8 C9 1.509(4)
C8 H8A 0.9700
C8 H8B 0.9700
C9 C10 1.526(3)
C9 H9A 0.9700
C9 H9B 0.9700
C10 C11 1.503(3)
C10 H10 0.9800
C11 C12 1.314(3)
C11 H11 0.9300
C12 N2 1.375(3)
C12 H12 0.9300
C13 N2 1.425(3)
C13 C14 1.509(4)
C13 H13A 0.9700
C13 H13B 0.9700
C14 C15 1.441(5)
C14 H14A 0.9700
C14 H14B 0.9700
C15 C16 1.469(5)
C15 H15A 0.9700
C15 H15B 0.9700
C16 N2 1.415(3)
C16 H16A 0.9700
C16 H16B 0.9700

loop_
_geom_torsion_atom_site_label_1
_geom_torsion_atom_site_label_2
_geom_torsion_atom_site_label_3
_geom_torsion_atom_site_label_4
_geom_torsion
O1 C1 C2 C3 -174.6(2)
N1 C1 C2 C3 6.9(3)
O1 C1 C2 C6 64.0(3)
N1 C1 C2 C6 -114.4(2)
O1 C1 C2 C10 -51.8(3)
N1 C1 C2 C10 129.8(2)
C1 C2 C3 C4 -33.9(3)
C6 C2 C3 C4 84.3(3)
C10 C2 C3 C4 -154.5(2)
C2 C3 C4 C5 57.2(4)
C3 C4 C5 N1 -51.1(4)
C3 C2 C6 C7 68.6(3)
C1 C2 C6 C7 -169.2(2)
C10 C2 C6 C7 -54.3(3)
C2 C6 C7 C8 55.4(3)
C6 C7 C8 C9 -54.5(3)
C7 C8 C9 C10 56.5(3)
C8 C9 C10 C11 175.8(2)
C8 C9 C10 C2 -56.4(3)
C3 C2 C10 C11 57.5(2)
C1 C2 C10 C11 -66.0(2)
C6 C2 C10 C11 -179.9(2)
C3 C2 C10 C9 -69.3(3)
C1 C2 C10 C9 167.2(2)
C6 C2 C10 C9 53.4(2)
C9 C10 C11 C12 -124.8(3)
C2 C10 C11 C12 108.9(3)
C10 C11 C12 N2 -178.6(3)
N2 C13 C14 C15 7.7(4)
C13 C14 C15 C16 -2.9(5)
C14 C15 C16 N2 -3.1(5)
C11 C12 N2 C16 -171.8(3)
C11 C12 N2 C13 -4.3(5)
C15 C16 N2 C12 177.1(4)
C15 C16 N2 C13 8.7(5)
C14 C13 N2 C12 -178.9(3)
C14 C13 N2 C16 -10.3(4)
O1 C1 N1 C5 177.8(3)
C2 C1 N1 C5 -3.8(4)
C4 C5 N1 C1 25.8(4)
